data_7043641
loop_
_publ_author_name
'Biswas, Nirmalendu'
'Patra, Debashis'
'Mondal, Bipul'
'Bera, Sachinath'
'Acharyya, Swarnali'
'Biswas, Anup Kumar'
'Mukhopadhyay, Titas Kumar'
'Pal, Amrita'
'Drew, Michael G. B.'
'Ghosh, Tapas'

_publ_section_title
;
 Exploring the effect of hydroxylic and non-hydroxylic solvents on the
 reaction of [VIVO(\b-diketonate)2] with 2-Aminobenzoylhydrazide in
 aerobic and anaerobic conditions. Valence delocalisation in mixed-valence
 VIV-O-VV species
;
_journal_name_full 'Dalton Trans.'
_journal_paper_doi 10.1039/C7DT01776F
_journal_year 2017
_chemical_formula_moiety 'C34 H30 N6 O4 V'
_chemical_formula_sum 'C34 H30 N6 O4 V'
_chemical_formula_weight 637.58
_chemical_name_systematic
; 
 ? 
;
_space_group_IT_number 15
_symmetry_cell_setting monoclinic
_symmetry_space_group_name_Hall '-C 2yc'
_symmetry_space_group_name_H-M 'C 1 2/c 1'
_atom_sites_solution_hydrogens geom
_atom_sites_solution_primary direct
_atom_sites_solution_secondary difmap
_audit_creation_method SHELXL-97
_audit_update_record
;
2017-01-25 deposited with the CCDC.
2017-07-14 downloaded from the CCDC.
;
_cell_angle_alpha 90.00
_cell_angle_beta 111.094(5)
_cell_angle_gamma 90.00
_cell_formula_units_Z 8
_cell_length_a 27.4802(12)
_cell_length_b 10.0832(4)
_cell_length_c 23.3528(11)
_cell_measurement_reflns_used 13263
_cell_measurement_temperature 100(2)
_cell_measurement_theta_max 25.0269
_cell_measurement_theta_min 2.9237
_cell_volume 6037.2(5)
_computing_cell_refinement
;
CrysAlisPro, Agilent Technologies,
Version 1.171.36.24 (release 03-12-2012 CrysAlis171 .NET)
(compiled Dec  3 2012,18:21:49)
;
_computing_data_collection
;
CrysAlisPro, Agilent Technologies,
Version 1.171.36.24 (release 03-12-2012 CrysAlis171 .NET)
(compiled Dec  3 2012,18:21:49)
;
_computing_data_reduction
;
CrysAlisPro, Agilent Technologies,
Version 1.171.36.24 (release 03-12-2012 CrysAlis171 .NET)
(compiled Dec  3 2012,18:21:49)
;
_computing_molecular_graphics 'Bruker SHELXTL'
_computing_publication_material 'Bruker SHELXTL'
_computing_structure_refinement 'SHELXL-97 (Sheldrick, 2008)'
_computing_structure_solution 'SHELXS-97 (Sheldrick, 2008)'
_diffrn_ambient_temperature 100(2)
_diffrn_detector_area_resol_mean 15.9160
_diffrn_measured_fraction_theta_full 0.998
_diffrn_measured_fraction_theta_max 0.998
_diffrn_measurement_device_type 'SuperNova, Dual, Cu at zero, Eos'
_diffrn_radiation_monochromator graphite
_diffrn_radiation_source 'fine-focus sealed tube'
_diffrn_radiation_type MoK\a
_diffrn_radiation_wavelength 0.71073
_diffrn_reflns_av_R_equivalents 0.0266
_diffrn_reflns_av_sigmaI/netI 0.0325
_diffrn_reflns_limit_h_max 21
_diffrn_reflns_limit_h_min -32
_diffrn_reflns_limit_k_max 11
_diffrn_reflns_limit_k_min -11
_diffrn_reflns_limit_l_max 27
_diffrn_reflns_limit_l_min -27
_diffrn_reflns_number 13263
_diffrn_reflns_theta_full 25.00
_diffrn_reflns_theta_max 25.00
_diffrn_reflns_theta_min 3.01
_exptl_absorpt_coefficient_mu 0.379
_exptl_absorpt_correction_T_max 0.948
_exptl_absorpt_correction_T_min 0.905
_exptl_absorpt_correction_type multi-scan
_exptl_absorpt_process_details
;
CrysAlisPro, Agilent Technologies,
Version 1.171.36.24 (release 03-12-2012 CrysAlis171 .NET)
(compiled Dec  3 2012,18:21:49)
Empirical absorption correction using spherical harmonics,
 implemented in SCALE3 ABSPACK scaling algorithm.
;
_exptl_crystal_colour green
_exptl_crystal_density_diffrn 1.403
_exptl_crystal_density_method 'not measured'
_exptl_crystal_description block
_exptl_crystal_F_000 2648
_exptl_crystal_size_max 0.41
_exptl_crystal_size_mid 0.22
_exptl_crystal_size_min 0.14
_refine_diff_density_max 1.056
_refine_diff_density_min -0.387
_refine_diff_density_rms 0.062
_refine_ls_extinction_method none
_refine_ls_goodness_of_fit_ref 1.033
_refine_ls_hydrogen_treatment mixed
_refine_ls_matrix_type full
_refine_ls_number_parameters 420
_refine_ls_number_reflns 5301
_refine_ls_number_restraints 4
_refine_ls_restrained_S_all 1.034
_refine_ls_R_factor_all 0.0481
_refine_ls_R_factor_gt 0.0437
_refine_ls_shift/su_max 0.002
_refine_ls_shift/su_mean 0.000
_refine_ls_structure_factor_coef Fsqd
_refine_ls_weighting_details 'calc w=1/[\s^2^(Fo^2^)+(0.0492P)^2^+16.2512P] where P=(Fo^2^+2Fc^2^)/3'
_refine_ls_weighting_scheme calc
_refine_ls_wR_factor_gt 0.1101
_refine_ls_wR_factor_ref 0.1144
_reflns_number_gt 4770
_reflns_number_total 5301
_reflns_threshold_expression >2sigma(I)
_cod_data_source_file c7dt01776f2.cif
_cod_data_source_block 2
_cod_depositor_comments
;
The following automatic conversions were performed:

'_symmetry_cell_setting' value 'Monoclinic' changed to 'monoclinic'
according to
/home/data/users/saulius/crontab/automatic-downloads/rss-feeds/RSC/lib/dictionaries/cif_core.dic
dictionary named 'cif_core.dic' version 2.4.2 from 2011-04-26.

Automatic conversion script
Id: cif_fix_values 4973 2017-02-22 13:04:09Z antanas 
;
_cod_original_sg_symbol_H-M 'C 2/c'
_cod_database_code 7043641

loop_
_symmetry_equiv_pos_as_xyz
'x, y, z'
'-x, y, -z+1/2'
'x+1/2, y+1/2, z'
'-x+1/2, y+1/2, -z+1/2'
'-x, -y, -z'
'x, -y, z-1/2'
'-x+1/2, -y+1/2, -z'
'x+1/2, -y+1/2, z-1/2'

loop_
_atom_site_label
_atom_site_type_symbol
_atom_site_fract_x
_atom_site_fract_y
_atom_site_fract_z
_atom_site_U_iso_or_equiv
_atom_site_adp_type
_atom_site_occupancy
_atom_site_symmetry_multiplicity
_atom_site_calc_flag
_atom_site_refinement_flags
V V 0.877468(13) 0.75244(3) 0.859077(17) 0.01321(12) Uani 1 1 d .
N1 N 0.95084(8) 0.7120(2) 0.86109(9) 0.0245(5) Uani 1 1 d .
N2 N 0.97372(8) 0.59172(19) 0.88703(9) 0.0215(4) Uani 1 1 d .
N3 N 1.03766(9) 0.3823(2) 0.93279(12) 0.0330(5) Uani 1 1 d D
H3A H 1.0685(8) 0.340(3) 0.9458(14) 0.040 Uiso 1 1 d D
H3B H 1.0344(12) 0.468(2) 0.9179(13) 0.040 Uiso 1 1 d D
N4 N 0.80688(7) 0.65744(18) 0.82855(9) 0.0173(4) Uani 1 1 d .
N5 N 0.78642(7) 0.62509(19) 0.76677(9) 0.0182(4) Uani 1 1 d .
N6 N 0.73377(9) 0.5061(2) 0.65922(11) 0.0318(5) Uani 1 1 d D
H61 H 0.7087(9) 0.461(3) 0.6342(12) 0.038 Uiso 1 1 d D
H62 H 0.7365(12) 0.516(3) 0.6968(9) 0.038 Uiso 1 1 d D
O1 O 0.89808(7) 0.93504(16) 0.85928(7) 0.0231(4) Uani 1 1 d .
O2 O 0.90071(6) 0.60193(15) 0.91030(7) 0.0203(4) Uani 1 1 d .
O3 O 0.85254(6) 0.81897(15) 0.92106(7) 0.0168(3) Uani 1 1 d .
O4 O 0.85475(6) 0.75747(14) 0.77134(7) 0.0163(3) Uani 1 1 d .
C1 C 0.92661(9) 0.9867(2) 0.83148(10) 0.0204(5) Uani 1 1 d .
C2 C 0.96428(9) 0.9143(2) 0.81898(12) 0.0251(5) Uani 1 1 d .
H2 H 0.9815 0.9564 0.7963 0.030 Uiso 1 1 calc R
C3 C 0.97903(9) 0.7832(3) 0.83720(11) 0.0250(5) Uani 1 1 d .
C4 C 0.94288(8) 0.5375(2) 0.91190(10) 0.0169(5) Uani 1 1 d .
C5 C 0.95231(9) 0.4068(2) 0.94114(10) 0.0178(5) Uani 1 1 d .
C6 C 0.99908(9) 0.3356(2) 0.95224(11) 0.0209(5) Uani 1 1 d .
C7 C 1.00494(10) 0.2133(2) 0.98242(12) 0.0265(6) Uani 1 1 d .
H7 H 1.0360 0.1666 0.9914 0.032 Uiso 1 1 calc R
C8 C 0.96599(11) 0.1608(2) 0.99906(12) 0.0290(6) Uani 1 1 d .
H8 H 0.9707 0.0789 1.0186 0.035 Uiso 1 1 calc R
C9 C 0.91954(11) 0.2288(2) 0.98695(13) 0.0306(6) Uani 1 1 d .
H9 H 0.8930 0.1927 0.9979 0.037 Uiso 1 1 calc R
C10 C 0.91322(10) 0.3510(2) 0.95842(12) 0.0242(5) Uani 1 1 d .
H10 H 0.8822 0.3972 0.9506 0.029 Uiso 1 1 calc R
C11 C 1.02816(10) 0.7274(3) 0.83369(13) 0.0280(6) Uani 1 1 d .
H11A H 1.0537 0.7190 0.8743 0.042 Uiso 1 1 calc R
H11B H 1.0412 0.7855 0.8100 0.042 Uiso 1 1 calc R
H11C H 1.0212 0.6417 0.8145 0.042 Uiso 1 1 calc R
C12 C 0.91719(9) 1.1288(2) 0.81425(10) 0.0176(5) Uani 1 1 d .
C13 C 0.86887(9) 1.1845(2) 0.80638(11) 0.0234(5) Uani 1 1 d .
H13 H 0.8438 1.1341 0.8146 0.028 Uiso 1 1 calc R
C14 C 0.85774(10) 1.3147(3) 0.78643(12) 0.0279(6) Uani 1 1 d .
H14 H 0.8251 1.3504 0.7805 0.034 Uiso 1 1 calc R
C15 C 0.89508(10) 1.3908(2) 0.77550(11) 0.0272(6) Uani 1 1 d .
H15 H 0.8875 1.4775 0.7616 0.033 Uiso 1 1 calc R
C16 C 0.94407(10) 1.3378(2) 0.78530(12) 0.0266(6) Uani 1 1 d .
H16 H 0.9696 1.3903 0.7791 0.032 Uiso 1 1 calc R
C17 C 0.95530(9) 1.2073(2) 0.80421(11) 0.0222(5) Uani 1 1 d .
H17 H 0.9881 1.1722 0.8102 0.027 Uiso 1 1 calc R
C18 C 0.82986(9) 0.7488(2) 0.95140(11) 0.0181(5) Uani 1 1 d .
C19 C 0.79566(9) 0.6476(2) 0.92445(11) 0.0220(5) Uani 1 1 d .
H19 H 0.7810 0.6014 0.9488 0.026 Uiso 1 1 calc R
C20 C 0.78135(9) 0.6094(2) 0.86267(11) 0.0208(5) Uani 1 1 d .
C21 C 0.81501(8) 0.6820(2) 0.73939(10) 0.0160(5) Uani 1 1 d .
C22 C 0.80404(8) 0.6644(2) 0.67368(10) 0.0174(5) Uani 1 1 d .
C23 C 0.76363(9) 0.5802(2) 0.63630(11) 0.0209(5) Uani 1 1 d .
C24 C 0.75583(10) 0.5729(2) 0.57334(12) 0.0263(6) Uani 1 1 d .
H24 H 0.7292 0.5197 0.5478 0.032 Uiso 1 1 calc R
C25 C 0.78651(10) 0.6423(3) 0.54869(12) 0.0282(6) Uani 1 1 d .
H25 H 0.7807 0.6346 0.5071 0.034 Uiso 1 1 calc R
C26 C 0.82631(10) 0.7241(3) 0.58551(12) 0.0275(6) Uani 1 1 d .
H26 H 0.8471 0.7712 0.5688 0.033 Uiso 1 1 calc R
C27 C 0.83442(9) 0.7342(2) 0.64695(11) 0.0223(5) Uani 1 1 d .
H27 H 0.8609 0.7892 0.6715 0.027 Uiso 1 1 calc R
C28 C 0.73718(10) 0.5144(3) 0.83534(13) 0.0306(6) Uani 1 1 d .
H28A H 0.7099 0.5572 0.8026 0.046 Uiso 1 1 calc R
H28B H 0.7240 0.4866 0.8663 0.046 Uiso 1 1 calc R
H28C H 0.7493 0.4385 0.8196 0.046 Uiso 1 1 calc R
C29 C 0.84286(9) 0.7888(2) 1.01635(11) 0.0210(5) Uani 1 1 d .
C30 C 0.82900(11) 0.7124(3) 1.05796(12) 0.0338(6) Uani 1 1 d .
H30 H 0.8089 0.6365 1.0445 0.041 Uiso 1 1 calc R
C31 C 0.84487(13) 0.7485(3) 1.11889(14) 0.0448(8) Uani 1 1 d .
H31 H 0.8355 0.6965 1.1462 0.054 Uiso 1 1 calc R
C32 C 0.87449(12) 0.8608(3) 1.13978(13) 0.0417(7) Uani 1 1 d .
H32 H 0.8853 0.8842 1.1810 0.050 Uiso 1 1 calc R
C33 C 0.88816(11) 0.9387(3) 1.09901(13) 0.0357(7) Uani 1 1 d .
H33 H 0.9079 1.0151 1.1128 0.043 Uiso 1 1 calc R
C34 C 0.87249(10) 0.9029(2) 1.03778(12) 0.0263(6) Uani 1 1 d .
H34 H 0.8818 0.9555 1.0107 0.032 Uiso 1 1 calc R

loop_
_atom_site_aniso_label
_atom_site_aniso_U_11
_atom_site_aniso_U_22
_atom_site_aniso_U_33
_atom_site_aniso_U_23
_atom_site_aniso_U_13
_atom_site_aniso_U_12
V 0.0110(2) 0.0121(2) 0.0154(2) 0.00073(14) 0.00334(16) -0.00007(13)
N1 0.0196(10) 0.0270(11) 0.0241(11) 0.0004(9) 0.0045(9) 0.0004(9)
N2 0.0257(11) 0.0141(10) 0.0223(11) 0.0020(8) 0.0056(9) 0.0009(8)
N3 0.0247(12) 0.0255(12) 0.0463(15) 0.0044(10) 0.0096(11) 0.0067(9)
N4 0.0143(9) 0.0166(10) 0.0197(10) 0.0000(8) 0.0047(8) -0.0002(7)
N5 0.0157(9) 0.0197(10) 0.0185(10) -0.0024(8) 0.0052(8) -0.0007(7)
N6 0.0275(12) 0.0382(13) 0.0285(13) -0.0140(11) 0.0087(10) -0.0186(10)
O1 0.0324(9) 0.0165(8) 0.0206(9) -0.0015(7) 0.0095(7) -0.0058(7)
O2 0.0192(8) 0.0157(8) 0.0228(9) 0.0026(7) 0.0037(7) 0.0037(6)
O3 0.0173(8) 0.0153(8) 0.0177(8) 0.0019(6) 0.0061(6) 0.0018(6)
O4 0.0133(8) 0.0177(8) 0.0156(8) 0.0002(6) 0.0023(6) -0.0023(6)
C1 0.0246(12) 0.0183(12) 0.0131(11) 0.0001(9) 0.0003(9) -0.0080(9)
C2 0.0216(12) 0.0181(12) 0.0277(14) 0.0027(10) -0.0007(10) -0.0027(10)
C3 0.0203(12) 0.0299(13) 0.0218(13) -0.0046(11) 0.0040(10) -0.0038(10)
C4 0.0169(11) 0.0154(11) 0.0150(11) -0.0004(9) 0.0013(9) 0.0012(9)
C5 0.0195(11) 0.0145(11) 0.0174(12) -0.0005(9) 0.0042(9) 0.0013(9)
C6 0.0194(12) 0.0163(12) 0.0231(12) -0.0029(9) 0.0029(10) 0.0013(9)
C7 0.0263(13) 0.0181(12) 0.0288(14) 0.0000(10) 0.0022(11) 0.0064(10)
C8 0.0428(16) 0.0126(12) 0.0311(14) 0.0030(10) 0.0126(12) 0.0044(11)
C9 0.0402(16) 0.0206(13) 0.0403(16) 0.0033(11) 0.0257(13) -0.0003(11)
C10 0.0248(13) 0.0169(12) 0.0321(14) 0.0010(10) 0.0119(11) 0.0027(10)
C11 0.0215(13) 0.0268(13) 0.0380(16) 0.0083(11) 0.0134(11) 0.0018(10)
C12 0.0235(12) 0.0163(11) 0.0113(11) -0.0017(9) 0.0043(9) -0.0013(9)
C13 0.0243(13) 0.0224(13) 0.0231(13) -0.0008(10) 0.0081(10) -0.0029(10)
C14 0.0285(14) 0.0256(14) 0.0283(14) 0.0000(11) 0.0085(11) 0.0065(11)
C15 0.0413(15) 0.0163(12) 0.0219(13) 0.0023(10) 0.0088(11) 0.0031(11)
C16 0.0354(14) 0.0207(13) 0.0254(13) 0.0013(10) 0.0129(11) -0.0069(11)
C17 0.0226(12) 0.0192(12) 0.0239(13) 0.0003(10) 0.0072(10) -0.0001(10)
C18 0.0164(11) 0.0184(12) 0.0210(12) 0.0044(9) 0.0085(10) 0.0068(9)
C19 0.0207(12) 0.0244(13) 0.0237(13) 0.0029(10) 0.0111(10) -0.0006(10)
C20 0.0164(11) 0.0203(12) 0.0268(13) 0.0020(10) 0.0092(10) -0.0010(9)
C21 0.0120(10) 0.0140(11) 0.0198(12) -0.0001(9) 0.0031(9) 0.0027(8)
C22 0.0133(11) 0.0178(11) 0.0189(12) -0.0016(9) 0.0031(9) 0.0038(9)
C23 0.0168(11) 0.0192(12) 0.0245(13) -0.0045(10) 0.0048(10) 0.0011(9)
C24 0.0218(12) 0.0260(13) 0.0258(14) -0.0080(10) 0.0022(10) -0.0017(10)
C25 0.0285(13) 0.0348(15) 0.0181(13) -0.0034(11) 0.0046(10) 0.0035(11)
C26 0.0259(13) 0.0379(15) 0.0211(13) -0.0004(11) 0.0111(11) -0.0039(11)
C27 0.0171(12) 0.0256(13) 0.0215(13) -0.0009(10) 0.0038(10) -0.0023(9)
C28 0.0255(13) 0.0364(15) 0.0326(15) -0.0052(12) 0.0137(11) -0.0141(11)
C29 0.0193(12) 0.0255(12) 0.0183(12) 0.0031(10) 0.0067(10) 0.0082(10)
C30 0.0334(15) 0.0457(17) 0.0240(14) 0.0045(12) 0.0123(12) -0.0025(13)
C31 0.0452(18) 0.068(2) 0.0242(16) 0.0086(14) 0.0158(14) 0.0022(15)
C32 0.0451(17) 0.057(2) 0.0194(14) -0.0035(13) 0.0068(12) 0.0146(15)
C33 0.0407(16) 0.0317(15) 0.0268(15) -0.0051(12) 0.0027(12) 0.0085(12)
C34 0.0307(14) 0.0232(13) 0.0229(13) 0.0019(10) 0.0069(11) 0.0084(10)

loop_
_atom_type_symbol
_atom_type_description
_atom_type_scat_dispersion_real
_atom_type_scat_dispersion_imag
_atom_type_scat_source
C C 0.0033 0.0016 'International Tables Vol C Tables 4.2.6.8 and 6.1.1.4'
H H 0.0000 0.0000 'International Tables Vol C Tables 4.2.6.8 and 6.1.1.4'
N N 0.0061 0.0033 'International Tables Vol C Tables 4.2.6.8 and 6.1.1.4'
O O 0.0106 0.0060 'International Tables Vol C Tables 4.2.6.8 and 6.1.1.4'
V V 0.3005 0.5294 'International Tables Vol C Tables 4.2.6.8 and 6.1.1.4'

loop_
_geom_angle_atom_site_label_1
_geom_angle_atom_site_label_2
_geom_angle_atom_site_label_3
_geom_angle
O2 V O4 127.04(7)
O2 V O1 137.05(7)
O4 V O1 87.69(7)
O2 V O3 86.27(7)
O4 V O3 136.52(7)
O1 V O3 81.34(7)
O2 V N1 73.73(8)
O4 V N1 88.22(8)
O1 V N1 84.46(8)
O3 V N1 131.77(8)
O2 V N4 84.66(7)
O4 V N4 74.74(7)
O1 V N4 133.56(7)
O3 V N4 82.89(7)
N1 V N4 135.96(8)
C3 N1 N2 114.5(2)
C3 N1 V 127.41(18)
N2 N1 V 117.98(15)
C4 N2 N1 107.03(19)
C6 N3 H3A 118(2)
C6 N3 H3B 117.4(19)
H3A N3 H3B 122(3)
C20 N4 N5 115.77(18)
C20 N4 V 126.91(16)
N5 N4 V 116.81(13)
C21 N5 N4 108.37(18)
C23 N6 H61 118(2)
C23 N6 H62 120(2)
H61 N6 H62 121(3)
C1 O1 V 127.91(15)
C4 O2 V 120.40(14)
C18 O3 V 125.82(14)
C21 O4 V 118.31(14)
O1 C1 C2 121.9(2)
O1 C1 C12 116.5(2)
C2 C1 C12 121.6(2)
C1 C2 C3 126.2(2)
C1 C2 H2 116.9
C3 C2 H2 116.9
N1 C3 C2 119.5(2)
N1 C3 C11 119.9(2)
C2 C3 C11 120.5(2)
N2 C4 O2 119.0(2)
N2 C4 C5 123.4(2)
O2 C4 C5 117.62(19)
C10 C5 C6 119.2(2)
C10 C5 C4 118.2(2)
C6 C5 C4 122.7(2)
N3 C6 C7 120.3(2)
N3 C6 C5 121.5(2)
C7 C6 C5 118.2(2)
C8 C7 C6 121.5(2)
C8 C7 H7 119.2
C6 C7 H7 119.2
C7 C8 C9 120.5(2)
C7 C8 H8 119.8
C9 C8 H8 119.8
C10 C9 C8 119.1(2)
C10 C9 H9 120.4
C8 C9 H9 120.4
C9 C10 C5 121.5(2)
C9 C10 H10 119.2
C5 C10 H10 119.2
C3 C11 H11A 109.5
C3 C11 H11B 109.5
H11A C11 H11B 109.5
C3 C11 H11C 109.5
H11A C11 H11C 109.5
H11B C11 H11C 109.5
C13 C12 C17 119.1(2)
C13 C12 C1 119.3(2)
C17 C12 C1 121.6(2)
C14 C13 C12 120.6(2)
C14 C13 H13 119.7
C12 C13 H13 119.7
C15 C14 C13 120.0(2)
C15 C14 H14 120.0
C13 C14 H14 120.0
C14 C15 C16 119.9(2)
C14 C15 H15 120.1
C16 C15 H15 120.1
C17 C16 C15 120.6(2)
C17 C16 H16 119.7
C15 C16 H16 119.7
C16 C17 C12 119.7(2)
C16 C17 H17 120.1
C12 C17 H17 120.1
O3 C18 C19 122.2(2)
O3 C18 C29 114.9(2)
C19 C18 C29 122.9(2)
C18 C19 C20 124.4(2)
C18 C19 H19 117.8
C20 C19 H19 117.8
N4 C20 C19 120.2(2)
N4 C20 C28 120.0(2)
C19 C20 C28 119.8(2)
N5 C21 O4 119.7(2)
N5 C21 C22 121.7(2)
O4 C21 C22 118.60(19)
C27 C22 C23 119.1(2)
C27 C22 C21 118.4(2)
C23 C22 C21 122.5(2)
N6 C23 C24 119.8(2)
N6 C23 C22 122.5(2)
C24 C23 C22 117.7(2)
C25 C24 C23 121.7(2)
C25 C24 H24 119.1
C23 C24 H24 119.1
C24 C25 C26 120.5(2)
C24 C25 H25 119.7
C26 C25 H25 119.7
C27 C26 C25 119.0(2)
C27 C26 H26 120.5
C25 C26 H26 120.5
C26 C27 C22 122.0(2)
C26 C27 H27 119.0
C22 C27 H27 119.0
C20 C28 H28A 109.5
C20 C28 H28B 109.5
H28A C28 H28B 109.5
C20 C28 H28C 109.5
H28A C28 H28C 109.5
H28B C28 H28C 109.5
C34 C29 C30 118.4(2)
C34 C29 C18 119.1(2)
C30 C29 C18 122.4(2)
C31 C30 C29 120.6(3)
C31 C30 H30 119.7
C29 C30 H30 119.7
C32 C31 C30 120.6(3)
C32 C31 H31 119.7
C30 C31 H31 119.7
C31 C32 C33 119.6(3)
C31 C32 H32 120.2
C33 C32 H32 120.2
C34 C33 C32 120.0(3)
C34 C33 H33 120.0
C32 C33 H33 120.0
C33 C34 C29 120.7(3)
C33 C34 H34 119.7
C29 C34 H34 119.7

loop_
_geom_bond_atom_site_label_1
_geom_bond_atom_site_label_2
_geom_bond_distance
V O2 1.8954(16)
V O4 1.9155(16)
V O1 1.9259(16)
V O3 1.9307(15)
V N1 2.041(2)
V N4 2.0477(19)
N1 C3 1.318(3)
N1 N2 1.400(3)
N2 C4 1.307(3)
N3 C6 1.378(3)
N3 H3A 0.900(18)
N3 H3B 0.921(18)
N4 C20 1.328(3)
N4 N5 1.386(3)
N5 C21 1.310(3)
N6 C23 1.354(3)
N6 H61 0.855(18)
N6 H62 0.858(18)
O1 C1 1.293(3)
O2 C4 1.318(3)
O3 C18 1.307(3)
O4 C21 1.320(3)
C1 C2 1.381(4)
C1 C12 1.486(3)
C2 C3 1.402(4)
C2 H2 0.9300
C3 C11 1.492(3)
C4 C5 1.464(3)
C5 C10 1.394(3)
C5 C6 1.412(3)
C6 C7 1.401(3)
C7 C8 1.370(4)
C7 H7 0.9300
C8 C9 1.386(4)
C8 H8 0.9300
C9 C10 1.382(3)
C9 H9 0.9300
C10 H10 0.9300
C11 H11A 0.9600
C11 H11B 0.9600
C11 H11C 0.9600
C12 C13 1.392(3)
C12 C17 1.398(3)
C13 C14 1.390(4)
C13 H13 0.9300
C14 C15 1.377(4)
C14 H14 0.9300
C15 C16 1.389(4)
C15 H15 0.9300
C16 C17 1.387(3)
C16 H16 0.9300
C17 H17 0.9300
C18 C19 1.377(3)
C18 C29 1.483(3)
C19 C20 1.406(3)
C19 H19 0.9300
C20 C28 1.497(3)
C21 C22 1.464(3)
C22 C27 1.399(3)
C22 C23 1.421(3)
C23 C24 1.409(3)
C24 C25 1.371(4)
C24 H24 0.9300
C25 C26 1.393(4)
C25 H25 0.9300
C26 C27 1.374(4)
C26 H26 0.9300
C27 H27 0.9300
C28 H28A 0.9600
C28 H28B 0.9600
C28 H28C 0.9600
C29 C34 1.394(4)
C29 C30 1.396(4)
C30 C31 1.379(4)
C30 H30 0.9300
C31 C32 1.377(5)
C31 H31 0.9300
C32 C33 1.387(4)
C32 H32 0.9300
C33 C34 1.385(4)
C33 H33 0.9300
C34 H34 0.9300

loop_
_geom_hbond_atom_site_label_D
_geom_hbond_atom_site_label_H
_geom_hbond_atom_site_label_A
_geom_hbond_distance_DH
_geom_hbond_distance_HA
_geom_hbond_distance_DA
_geom_hbond_angle_DHA
_geom_hbond_site_symmetry_A
N3 H3B N2 0.921(18) 2.00(3) 2.708(3) 133(3) .
N6 H62 N5 0.858(18) 2.04(3) 2.688(3) 132(3) .
N6 H61 O3 0.855(18) 2.234(19) 3.082(3) 171(3) 4_646
